data_2226967
loop_
_publ_author_name
'Kim, Young-Inn'
'Yun, Sun-Young'
'Lee, Taewoo'
'Kang, Sung Kwon'

_publ_section_title
;
 Diacetato(<i>N</i>,<i>N</i>-diethylethylenediamine)zinc(II)
;
_journal_coeditor_code JH2180
_journal_issue 8
_journal_name_full 'Acta Crystallographica Section E'
_journal_page_first m940
_journal_paper_doi 10.1107/S1600536810027418
_journal_volume 66
_journal_year 2010
_chemical_formula_iupac '[Zn (C2 H3 O2)2 (C6 H16 N2)]'
_chemical_formula_moiety 'C10 H22 N2 O4 Zn'
_chemical_formula_sum 'C10 H22 N2 O4 Zn'
_chemical_formula_weight 299.67
_chemical_name_systematic
;
Diacetato(<i>N</i>,<i>N</i>-diethylethylenediamine)zinc(II)
;
_space_group_IT_number 14
_symmetry_cell_setting monoclinic
_symmetry_space_group_name_Hall '-P 2yn'
_symmetry_space_group_name_H-M 'P 1 21/n 1'
_audit_creation_method 'WinGX routine CIF_UPDATE'
_cell_angle_alpha 90
_cell_angle_beta 94.6170(10)
_cell_angle_gamma 90
_cell_formula_units_Z 8
_cell_length_a 7.54950(10)
_cell_length_b 13.3244(2)
_cell_length_c 27.5543(4)
_cell_measurement_reflns_used 8610
_cell_measurement_temperature 173(2)
_cell_measurement_theta_max 27.96
_cell_measurement_theta_min 2.75
_cell_volume 2762.76(7)
_computing_cell_refinement 'SAINT (Bruker, 2002)'
_computing_data_collection 'SMART (Bruker, 2002)'
_computing_data_reduction 'SAINT (Bruker, 2002)'
_computing_molecular_graphics 'ORTEP-3 for Windows (Farrugia, 1997)'
_computing_publication_material 'WinGX (Farrugia, 1999)'
_computing_structure_refinement 'SHELXL97 (Sheldrick, 2008)'
_computing_structure_solution 'SHELXS97 (Sheldrick, 2008)'
_diffrn_ambient_temperature 173(2)
_diffrn_measured_fraction_theta_full 0.998
_diffrn_measured_fraction_theta_max 0.998
_diffrn_measurement_device_type 'Bruker SMART CCD area-detector'
_diffrn_measurement_method '\f and \w scans'
_diffrn_radiation_type MoK\a
_diffrn_radiation_wavelength 0.71073
_diffrn_reflns_av_R_equivalents 0.0327
_diffrn_reflns_limit_h_max 10
_diffrn_reflns_limit_h_min -10
_diffrn_reflns_limit_k_max 17
_diffrn_reflns_limit_k_min -17
_diffrn_reflns_limit_l_max 36
_diffrn_reflns_limit_l_min -35
_diffrn_reflns_number 27467
_diffrn_reflns_theta_full 28.3
_diffrn_reflns_theta_max 28.3
_diffrn_reflns_theta_min 1.48
_exptl_absorpt_coefficient_mu 1.783
_exptl_absorpt_correction_T_max 0.834
_exptl_absorpt_correction_T_min 0.722
_exptl_absorpt_correction_type multi-scan
_exptl_absorpt_process_details '(SADABS; Bruker, 2002)'
_exptl_crystal_colour colourless
_exptl_crystal_density_diffrn 1.441
_exptl_crystal_density_method 'not measured'
_exptl_crystal_description block
_exptl_crystal_F_000 1264
_exptl_crystal_size_max 0.18
_exptl_crystal_size_mid 0.1
_exptl_crystal_size_min 0.1
_refine_diff_density_max 1.744
_refine_diff_density_min -0.954
_refine_ls_extinction_method none
_refine_ls_goodness_of_fit_ref 1.043
_refine_ls_hydrogen_treatment constr
_refine_ls_matrix_type full
_refine_ls_number_parameters 309
_refine_ls_number_reflns 6837
_refine_ls_number_restraints 0
_refine_ls_restrained_S_all 1.043
_refine_ls_R_factor_gt 0.0466
_refine_ls_shift/su_max 0.001
_refine_ls_structure_factor_coef Fsqd
_refine_ls_weighting_details 'calc w=1/[\s^2^(Fo^2^)+(0.0590P)^2^+4.8891P] where P=(Fo^2^+2Fc^2^)/3'
_refine_ls_weighting_scheme calc
_refine_ls_wR_factor_ref 0.1256
_reflns_number_gt 5523
_reflns_number_total 6837
_reflns_threshold_expression I>2\s(I)
_cod_data_source_file jh2180.cif
_cod_data_source_block I
_cod_original_sg_symbol_H-M 'P 21/n'
_cod_database_code 2226967
_cod_database_fobs_code 2226967

loop_
_symmetry_equiv_pos_as_xyz
'x, y, z'
'-x+1/2, y+1/2, -z+1/2'
'-x, -y, -z'
'x-1/2, -y-1/2, z-1/2'

loop_
_atom_site_type_symbol
_atom_site_label
_atom_site_fract_x
_atom_site_fract_y
_atom_site_fract_z
_atom_site_U_iso_or_equiv
_atom_site_adp_type
_atom_site_calc_flag
_atom_site_refinement_flags
_atom_site_occupancy
_atom_site_disorder_assembly
_atom_site_disorder_group
Zn Zn1 0.16918(4) 0.56462(3) 0.137611(12) 0.02318(10) Uani d . 1 . .
N N1 -0.0915(4) 0.5126(2) 0.11436(10) 0.0288(6) Uani d . 1 . .
C C2 -0.2078(5) 0.5939(4) 0.13401(16) 0.0501(11) Uani d . 1 . .
H H2A -0.2184 0.6491 0.111 0.06 Uiso calc R 1 . .
H H2B -0.3259 0.567 0.137 0.06 Uiso calc R 1 . .
C C3 -0.1366(5) 0.6315(3) 0.18130(15) 0.0401(9) Uani d . 1 . .
H H3A -0.1437 0.5792 0.2056 0.048 Uiso calc R 1 . .
H H3B -0.2078 0.6878 0.1907 0.048 Uiso calc R 1 . .
N N4 0.0500(3) 0.6638(2) 0.18003(9) 0.0263(6) Uani d . 1 . .
H H4A 0.1047 0.6642 0.2103 0.032 Uiso calc R 1 . .
H H4B 0.055 0.7261 0.1675 0.032 Uiso calc R 1 . .
C C5 -0.1389(5) 0.4146(3) 0.13401(18) 0.0493(10) Uani d . 1 . .
H H5A -0.1216 0.4165 0.1693 0.059 Uiso calc R 1 . .
H H5B -0.2636 0.4013 0.1251 0.059 Uiso calc R 1 . .
C C6 -0.0318(7) 0.3335(4) 0.1158(2) 0.0727(16) Uani d . 1 . .
H H6A -0.067 0.2707 0.1292 0.109 Uiso calc R 1 . .
H H6B 0.0916 0.3455 0.1253 0.109 Uiso calc R 1 . .
H H6C -0.0495 0.3309 0.0809 0.109 Uiso calc R 1 . .
C C7 -0.1186(6) 0.5195(4) 0.06090(15) 0.0519(11) Uani d . 1 . .
H H7A -0.032 0.4767 0.047 0.062 Uiso calc R 1 . .
H H7B -0.0946 0.588 0.0514 0.062 Uiso calc R 1 . .
C C8 -0.3044(6) 0.4902(5) 0.03852(18) 0.0662(15) Uani d . 1 . .
H H8A -0.3085 0.4966 0.0037 0.099 Uiso calc R 1 . .
H H8B -0.3915 0.5338 0.0509 0.099 Uiso calc R 1 . .
H H8C -0.3293 0.4221 0.0469 0.099 Uiso calc R 1 . .
O O9 0.2504(3) 0.62175(18) 0.07728(8) 0.0315(5) Uani d . 1 . .
C C10 0.3632(4) 0.6901(3) 0.08970(13) 0.0295(7) Uani d . 1 . .
O O11 0.4063(3) 0.71228(19) 0.13251(10) 0.0374(6) Uani d . 1 . .
C C12 0.4416(5) 0.7456(3) 0.04874(16) 0.0451(10) Uani d . 1 . .
H H12A 0.3834 0.8093 0.044 0.068 Uiso calc R 1 . .
H H12B 0.4249 0.7068 0.0194 0.068 Uiso calc R 1 . .
H H12C 0.5663 0.756 0.0568 0.068 Uiso calc R 1 . .
O O13 0.3570(3) 0.47619(19) 0.16413(9) 0.0331(5) Uani d . 1 . .
C C14 0.3221(4) 0.4350(2) 0.20440(12) 0.0281(7) Uani d . 1 . .
O O15 0.1721(3) 0.4354(2) 0.21913(9) 0.0367(6) Uani d . 1 . .
C C16 0.4745(5) 0.3854(3) 0.23375(14) 0.0402(9) Uani d . 1 . .
H H16A 0.4735 0.4049 0.2673 0.06 Uiso calc R 1 . .
H H16B 0.5845 0.4059 0.2216 0.06 Uiso calc R 1 . .
H H16C 0.4627 0.3138 0.2311 0.06 Uiso calc R 1 . .
Zn Zn2 0.26193(4) 0.00571(3) 0.136874(12) 0.02231(10) Uani d . 1 . .
N N17 0.5069(4) 0.0707(2) 0.12031(10) 0.0323(6) Uani d . 1 . .
C C18 0.6250(5) 0.0412(3) 0.16251(16) 0.0449(8) Uani d . 1 . .
H H18A 0.6034 0.0843 0.1898 0.054 Uiso calc R 1 . .
H H18B 0.7473 0.0508 0.1551 0.054 Uiso calc R 1 . .
C C19 0.5986(5) -0.0656(4) 0.17656(18) 0.0527(11) Uani d . 1 . .
H H19A 0.6471 -0.109 0.1527 0.063 Uiso calc R 1 . .
H H19B 0.6637 -0.0782 0.2078 0.063 Uiso calc R 1 . .
N N20 0.4078(3) -0.0914(2) 0.18006(10) 0.0281(6) Uani d . 1 . .
H H20A 0.3795 -0.0858 0.2111 0.034 Uiso calc R 1 . .
H H20B 0.3865 -0.1549 0.1701 0.034 Uiso calc R 1 . .
C C21 0.4946(6) 0.1876(4) 0.12071(18) 0.0593(13) Uani d . 1 . .
H H21A 0.4538 0.2092 0.1515 0.071 Uiso calc R 1 . .
H H21B 0.6122 0.2154 0.1182 0.071 Uiso calc R 1 . .
C C22 0.3713(8) 0.2277(4) 0.0800(2) 0.0807(19) Uani d . 1 . .
H H22A 0.3689 0.2997 0.0817 0.121 Uiso calc R 1 . .
H H22B 0.2538 0.2019 0.0829 0.121 Uiso calc R 1 . .
H H22C 0.4119 0.2073 0.0494 0.121 Uiso calc R 1 . .
C C23 0.5562(5) 0.0365(3) 0.07219(14) 0.0371(8) Uani d . 1 . .
H H23A 0.461 0.0547 0.0481 0.045 Uiso calc R 1 . .
H H23B 0.5635 -0.0362 0.0727 0.045 Uiso calc R 1 . .
C C24 0.7298(5) 0.0772(3) 0.05540(15) 0.0408(9) Uani d . 1 . .
H H24A 0.7485 0.0503 0.0239 0.061 Uiso calc R 1 . .
H H24B 0.8266 0.058 0.0782 0.061 Uiso calc R 1 . .
H H24C 0.7238 0.1491 0.0535 0.061 Uiso calc R 1 . .
O O25 0.0876(3) 0.08852(18) 0.16648(8) 0.0311(5) Uani d . 1 . .
C C26 0.1454(4) 0.1347(2) 0.20555(11) 0.0263(6) Uani d . 1 . .
O O27 0.3035(3) 0.1405(2) 0.21990(8) 0.0350(6) Uani d . 1 . .
C C28 0.0083(5) 0.1842(3) 0.23464(15) 0.0424(9) Uani d . 1 . .
H H28A 0.0292 0.1656 0.2683 0.064 Uiso calc R 1 . .
H H28B -0.1083 0.1627 0.2225 0.064 Uiso calc R 1 . .
H H28C 0.017 0.2558 0.2316 0.064 Uiso calc R 1 . .
O O29 0.1591(3) -0.04624(18) 0.07437(8) 0.0291(5) Uani d . 1 . .
C C30 0.0457(4) -0.1155(3) 0.08104(12) 0.0265(6) Uani d . 1 . .
O O31 0.0095(3) -0.1432(2) 0.12188(9) 0.0390(6) Uani d . 1 . .
C C32 -0.0414(5) -0.1633(3) 0.03550(14) 0.0404(9) Uani d . 1 . .
H H32A 0.0242 -0.2221 0.0277 0.061 Uiso calc R 1 . .
H H32B -0.0426 -0.1164 0.009 0.061 Uiso calc R 1 . .
H H32C -0.1611 -0.1819 0.0409 0.061 Uiso calc R 1 . .

loop_
_atom_site_aniso_label
_atom_site_aniso_U_11
_atom_site_aniso_U_22
_atom_site_aniso_U_33
_atom_site_aniso_U_12
_atom_site_aniso_U_13
_atom_site_aniso_U_23
Zn1 0.02171(17) 0.0258(2) 0.02222(18) -0.00040(14) 0.00278(12) 0.00037(14)
N1 0.0260(13) 0.0326(16) 0.0278(13) -0.0040(11) 0.0014(10) -0.0028(12)
C2 0.0320(18) 0.061(3) 0.057(3) 0.0071(19) 0.0044(17) -0.010(2)
C3 0.0305(17) 0.042(2) 0.050(2) 0.0040(16) 0.0134(15) -0.0109(18)
N4 0.0319(13) 0.0245(14) 0.0229(12) 0.0010(11) 0.0041(10) 0.0007(11)
C5 0.038(2) 0.042(2) 0.066(3) -0.0063(18) -0.0084(19) 0.008(2)
C6 0.052(3) 0.066(4) 0.098(4) -0.007(2) -0.007(3) -0.018(3)
C7 0.041(2) 0.073(3) 0.039(2) -0.015(2) -0.0125(17) 0.010(2)
C8 0.047(2) 0.093(4) 0.054(3) -0.011(3) -0.023(2) -0.003(3)
O9 0.0339(12) 0.0335(13) 0.0282(11) -0.0064(10) 0.0091(9) 0.0018(10)
C10 0.0259(15) 0.0251(17) 0.0385(18) 0.0060(13) 0.0090(13) 0.0050(14)
O11 0.0331(12) 0.0341(14) 0.0445(15) 0.0012(11) -0.0006(10) -0.0050(11)
C12 0.045(2) 0.038(2) 0.056(2) -0.0040(17) 0.0204(18) 0.0119(19)
O13 0.0303(11) 0.0348(14) 0.0346(13) 0.0048(10) 0.0050(10) 0.0088(11)
C14 0.0330(16) 0.0201(16) 0.0303(16) -0.0008(13) -0.0024(13) 0.0002(13)
O15 0.0337(12) 0.0468(16) 0.0300(12) 0.0006(11) 0.0049(10) 0.0037(11)
C16 0.0408(19) 0.038(2) 0.041(2) 0.0070(16) -0.0059(15) 0.0058(17)
Zn2 0.02020(17) 0.0247(2) 0.02207(18) -0.00164(13) 0.00178(12) -0.00151(14)
N17 0.0293(13) 0.0405(17) 0.0274(14) -0.0142(13) 0.0038(11) -0.0009(12)
C18 0.0407(19) 0.04 0.054(2) -0.0093(17) 0.0030(18) -0.0051(19)
C19 0.0283(18) 0.060(3) 0.067(3) 0.0067(18) -0.0128(18) 0.011(2)
N20 0.0304(13) 0.0291(15) 0.0246(13) 0.0020(11) 0.0014(10) 0.0001(11)
C21 0.04 0.076(3) 0.066(3) -0.033(2) 0.0304(19) -0.026(3)
C22 0.079(4) 0.054(3) 0.116(5) 0.017(3) 0.053(4) 0.020(3)
C23 0.0349(17) 0.038(2) 0.0410(19) -0.0088(15) 0.0162(15) -0.0122(16)
C24 0.0322(17) 0.046(2) 0.046(2) 0.0000(16) 0.0165(15) -0.0023(18)
O25 0.0262(11) 0.0336(13) 0.0335(12) 0.0022(10) 0.0019(9) -0.0097(10)
C26 0.0290(15) 0.0232(16) 0.0271(15) -0.0001(13) 0.0048(12) 0.0016(12)
O27 0.0296(12) 0.0475(16) 0.0278(11) -0.0012(11) 0.0015(9) -0.0052(11)
C28 0.0360(18) 0.049(2) 0.043(2) 0.0029(17) 0.0077(16) -0.0154(18)
O29 0.0261(11) 0.0342(13) 0.0267(11) -0.0065(10) 0.0008(9) -0.0048(10)
C30 0.0211(13) 0.0266(17) 0.0319(16) 0.0024(12) 0.0030(12) -0.0031(13)
O31 0.0446(14) 0.0352(14) 0.0381(14) 0.0001(12) 0.0085(11) 0.0066(11)
C32 0.0325(17) 0.043(2) 0.045(2) -0.0111(16) 0.0002(15) -0.0105(17)

loop_
_atom_type_symbol
_atom_type_description
_atom_type_scat_dispersion_real
_atom_type_scat_dispersion_imag
_atom_type_scat_source
C C 0.0033 0.0016 'International Tables Vol C Tables 4.2.6.8 and 6.1.1.4'
H H 0 0 'International Tables Vol C Tables 4.2.6.8 and 6.1.1.4'
N N 0.0061 0.0033 'International Tables Vol C Tables 4.2.6.8 and 6.1.1.4'
O O 0.0106 0.006 'International Tables Vol C Tables 4.2.6.8 and 6.1.1.4'
Zn Zn 0.2839 1.4301 'International Tables Vol C Tables 4.2.6.8 and 6.1.1.4'

loop_
_geom_angle_atom_site_label_1
_geom_angle_atom_site_label_2
_geom_angle_atom_site_label_3
_geom_angle_site_symmetry_1
_geom_angle_site_symmetry_3
_geom_angle
_geom_angle_publ_flag
O13 Zn1 O9 . . 106.53(10) ?
O13 Zn1 N4 . . 121.65(11) ?
O9 Zn1 N4 . . 114.72(11) ?
O13 Zn1 N1 . . 122.93(11) ?
O9 Zn1 N1 . . 102.37(10) ?
N4 Zn1 N1 . . 86.76(11) ?
C5 N1 C7 . . 114.0(3) ?
C5 N1 C2 . . 109.7(3) ?
C7 N1 C2 . . 105.9(3) ?
C5 N1 Zn1 . . 115.1(2) ?
C7 N1 Zn1 . . 109.3(2) ?
C2 N1 Zn1 . . 101.9(2) ?
C3 C2 N1 . . 112.4(3) ?
C3 C2 H2A . . 109.1 ?
N1 C2 H2A . . 109.1 ?
C3 C2 H2B . . 109.1 ?
N1 C2 H2B . . 109.1 ?
H2A C2 H2B . . 107.9 ?
C2 C3 N4 . . 111.3(3) ?
C2 C3 H3A . . 109.4 ?
N4 C3 H3A . . 109.4 ?
C2 C3 H3B . . 109.4 ?
N4 C3 H3B . . 109.4 ?
H3A C3 H3B . . 108 ?
C3 N4 Zn1 . . 107.0(2) ?
C3 N4 H4A . . 110.3 ?
Zn1 N4 H4A . . 110.3 ?
C3 N4 H4B . . 110.3 ?
Zn1 N4 H4B . . 110.3 ?
H4A N4 H4B . . 108.6 ?
C6 C5 N1 . . 111.9(4) ?
C6 C5 H5A . . 109.2 ?
N1 C5 H5A . . 109.2 ?
C6 C5 H5B . . 109.2 ?
N1 C5 H5B . . 109.2 ?
H5A C5 H5B . . 107.9 ?
C5 C6 H6A . . 109.5 ?
C5 C6 H6B . . 109.5 ?
H6A C6 H6B . . 109.5 ?
C5 C6 H6C . . 109.5 ?
H6A C6 H6C . . 109.5 ?
H6B C6 H6C . . 109.5 ?
N1 C7 C8 . . 115.7(4) ?
N1 C7 H7A . . 108.3 ?
C8 C7 H7A . . 108.3 ?
N1 C7 H7B . . 108.3 ?
C8 C7 H7B . . 108.3 ?
H7A C7 H7B . . 107.4 ?
C7 C8 H8A . . 109.5 ?
C7 C8 H8B . . 109.5 ?
H8A C8 H8B . . 109.5 ?
C7 C8 H8C . . 109.5 ?
H8A C8 H8C . . 109.5 ?
H8B C8 H8C . . 109.5 ?
C10 O9 Zn1 . . 107.2(2) ?
O11 C10 O9 . . 123.1(3) ?
O11 C10 C12 . . 120.6(3) ?
O9 C10 C12 . . 116.3(3) ?
C10 C12 H12A . . 109.5 ?
C10 C12 H12B . . 109.5 ?
H12A C12 H12B . . 109.5 ?
C10 C12 H12C . . 109.5 ?
H12A C12 H12C . . 109.5 ?
H12B C12 H12C . . 109.5 ?
C14 O13 Zn1 . . 112.9(2) ?
O15 C14 O13 . . 122.7(3) ?
O15 C14 C16 . . 120.5(3) ?
O13 C14 C16 . . 116.8(3) ?
C14 C16 H16A . . 109.5 ?
C14 C16 H16B . . 109.5 ?
H16A C16 H16B . . 109.5 ?
C14 C16 H16C . . 109.5 ?
H16A C16 H16C . . 109.5 ?
H16B C16 H16C . . 109.5 ?
O25 Zn2 O29 . . 109.61(10) ?
O25 Zn2 N20 . . 118.07(11) ?
O29 Zn2 N20 . . 116.73(11) ?
O25 Zn2 N17 . . 119.27(11) ?
O29 Zn2 N17 . . 104.20(10) ?
N20 Zn2 N17 . . 86.84(11) ?
C18 N17 C23 . . 116.7(3) ?
C18 N17 C21 . . 107.2(3) ?
C23 N17 C21 . . 109.5(3) ?
C18 N17 Zn2 . . 101.9(2) ?
C23 N17 Zn2 . . 110.7(2) ?
C21 N17 Zn2 . . 110.6(2) ?
N17 C18 C19 . . 112.1(3) ?
N17 C18 H18A . . 109.2 ?
C19 C18 H18A . . 109.2 ?
N17 C18 H18B . . 109.2 ?
C19 C18 H18B . . 109.2 ?
H18A C18 H18B . . 107.9 ?
N20 C19 C18 . . 112.7(3) ?
N20 C19 H19A . . 109 ?
C18 C19 H19A . . 109 ?
N20 C19 H19B . . 109 ?
C18 C19 H19B . . 109 ?
H19A C19 H19B . . 107.8 ?
C19 N20 Zn2 . . 107.3(2) ?
C19 N20 H20A . . 110.3 ?
Zn2 N20 H20A . . 110.3 ?
C19 N20 H20B . . 110.3 ?
Zn2 N20 H20B . . 110.3 ?
H20A N20 H20B . . 108.5 ?
C22 C21 N17 . . 112.6(4) ?
C22 C21 H21A . . 109.1 ?
N17 C21 H21A . . 109.1 ?
C22 C21 H21B . . 109.1 ?
N17 C21 H21B . . 109.1 ?
H21A C21 H21B . . 107.8 ?
C21 C22 H22A . . 109.5 ?
C21 C22 H22B . . 109.5 ?
H22A C22 H22B . . 109.5 ?
C21 C22 H22C . . 109.5 ?
H22A C22 H22C . . 109.5 ?
H22B C22 H22C . . 109.5 ?
N17 C23 C24 . . 116.6(3) ?
N17 C23 H23A . . 108.1 ?
C24 C23 H23A . . 108.1 ?
N17 C23 H23B . . 108.1 ?
C24 C23 H23B . . 108.1 ?
H23A C23 H23B . . 107.3 ?
C23 C24 H24A . . 109.5 ?
C23 C24 H24B . . 109.5 ?
H24A C24 H24B . . 109.5 ?
C23 C24 H24C . . 109.5 ?
H24A C24 H24C . . 109.5 ?
H24B C24 H24C . . 109.5 ?
C26 O25 Zn2 . . 115.3(2) ?
O27 C26 O25 . . 123.7(3) ?
O27 C26 C28 . . 119.4(3) ?
O25 C26 C28 . . 116.9(3) ?
C26 C28 H28A . . 109.5 ?
C26 C28 H28B . . 109.5 ?
H28A C28 H28B . . 109.5 ?
C26 C28 H28C . . 109.5 ?
H28A C28 H28C . . 109.5 ?
H28B C28 H28C . . 109.5 ?
C30 O29 Zn2 . . 110.5(2) ?
O31 C30 O29 . . 123.0(3) ?
O31 C30 C32 . . 121.1(3) ?
O29 C30 C32 . . 115.8(3) ?
C30 C32 H32A . . 109.5 ?
C30 C32 H32B . . 109.5 ?
H32A C32 H32B . . 109.5 ?
C30 C32 H32C . . 109.5 ?
H32A C32 H32C . . 109.5 ?
H32B C32 H32C . . 109.5 ?

loop_
_geom_bond_atom_site_label_1
_geom_bond_atom_site_label_2
_geom_bond_site_symmetry_2
_geom_bond_distance
_geom_bond_publ_flag
Zn1 O13 . 1.941(2) ?
Zn1 O9 . 1.971(2) ?
Zn1 N4 . 2.023(3) ?
Zn1 N1 . 2.136(3) ?
N1 C5 . 1.468(5) ?
N1 C7 . 1.474(5) ?
N1 C2 . 1.522(5) ?
C2 C3 . 1.458(6) ?
C2 H2A . 0.97 ?
C2 H2B . 0.97 ?
C3 N4 . 1.476(4) ?
C3 H3A . 0.97 ?
C3 H3B . 0.97 ?
N4 H4A . 0.9 ?
N4 H4B . 0.9 ?
C5 C6 . 1.464(7) ?
C5 H5A . 0.97 ?
C5 H5B . 0.97 ?
C6 H6A . 0.96 ?
C6 H6B . 0.96 ?
C6 H6C . 0.96 ?
C7 C8 . 1.536(5) ?
C7 H7A . 0.97 ?
C7 H7B . 0.97 ?
C8 H8A . 0.96 ?
C8 H8B . 0.96 ?
C8 H8C . 0.96 ?
O9 C10 . 1.275(4) ?
C10 O11 . 1.234(4) ?
C10 C12 . 1.509(5) ?
C12 H12A . 0.96 ?
C12 H12B . 0.96 ?
C12 H12C . 0.96 ?
O13 C14 . 1.284(4) ?
C14 O15 . 1.233(4) ?
C14 C16 . 1.505(5) ?
C16 H16A . 0.96 ?
C16 H16B . 0.96 ?
C16 H16C . 0.96 ?
Zn2 O25 . 1.946(2) ?
Zn2 O29 . 1.958(2) ?
Zn2 N20 . 2.023(3) ?
Zn2 N17 . 2.124(3) ?
N17 C18 . 1.461(5) ?
N17 C23 . 1.478(4) ?
N17 C21 . 1.560(6) ?
C18 C19 . 1.493(6) ?
C18 H18A . 0.97 ?
C18 H18B . 0.97 ?
C19 N20 . 1.491(5) ?
C19 H19A . 0.97 ?
C19 H19B . 0.97 ?
N20 H20A . 0.9 ?
N20 H20B . 0.9 ?
C21 C22 . 1.497(8) ?
C21 H21A . 0.97 ?
C21 H21B . 0.97 ?
C22 H22A . 0.96 ?
C22 H22B . 0.96 ?
C22 H22C . 0.96 ?
C23 C24 . 1.524(5) ?
C23 H23A . 0.97 ?
C23 H23B . 0.97 ?
C24 H24A . 0.96 ?
C24 H24B . 0.96 ?
C24 H24C . 0.96 ?
O25 C26 . 1.285(4) ?
C26 O27 . 1.229(4) ?
C26 C28 . 1.510(5) ?
C28 H28A . 0.96 ?
C28 H28B . 0.96 ?
C28 H28C . 0.96 ?
O29 C30 . 1.282(4) ?
C30 O31 . 1.236(4) ?
C30 C32 . 1.510(5) ?
C32 H32A . 0.96 ?
C32 H32B . 0.96 ?
C32 H32C . 0.96 ?

loop_
_geom_hbond_atom_site_label_D
_geom_hbond_atom_site_label_H
_geom_hbond_atom_site_label_A
_geom_hbond_site_symmetry_A
_geom_hbond_distance_DH
_geom_hbond_distance_HA
_geom_hbond_distance_DA
_geom_hbond_angle_DHA
N4 H4A O27 2 0.9 2.02 2.904(3) 168.4
N4 H4B O31 1_565 0.9 2.16 3.032(4) 163
N20 H20A O15 2_545 0.9 2.01 2.911(4) 175.8
N20 H20B O11 1_545 0.9 2.06 2.925(4) 160.4
